data_4104378
loop_
_publ_author_name
'Gerrit W. Fester'
'J\"org Wagler'
'Erica Brendler'
'Uwe B\"ohme'
'Daniela Gerlach'
'Edwin Kroke'

_publ_contact_author
;Uwe B\"ohme 
 Institut f\"ur Anorganische Chemie  
 Technische Universit\"at Bergakademie Freiberg
 Leipziger Str. 29 
 09596 Freiberg 
 Bundesrepublik Deutschland
;
_publ_contact_author_fax '03731 39-4058 '
_publ_contact_author_phone '03731 39-2050 '
_publ_section_title
;
 Octahedral HSiCl3 and HSiCl2Me Adducts with Pyridines
;
_journal_name_full 'Journal of the American Chemical Society'
_journal_page_first 6855
_journal_page_last 6864
_journal_paper_doi 10.1021/ja901053w
_journal_volume 131
_journal_year 2009
_chemical_formula_moiety 'C18 H27 Cl3 N2 Si'
_chemical_formula_sum 'C18 H27 Cl3 N2 Si'
_chemical_formula_weight 405.86
_chemical_name_systematic
; 
 Trichlorosilane-bis(p-tert-butylpyridine) 
;
_space_group_IT_number 19
_symmetry_cell_setting orthorhombic
_symmetry_space_group_name_Hall 'P 2ac 2ab'
_symmetry_space_group_name_H-M 'P 21 21 21'
_atom_sites_solution_hydrogens geom
_atom_sites_solution_primary direct
_atom_sites_solution_secondary difmap
_audit_creation_method SHELXL-97
_cell_angle_alpha 90.00
_cell_angle_beta 90.00
_cell_angle_gamma 90.00
_cell_formula_units_Z 4
_cell_length_a 8.5932(3)
_cell_length_b 13.5318(4)
_cell_length_c 17.3502(6)
_cell_measurement_reflns_used 5923
_cell_measurement_temperature 153(2)
_cell_measurement_theta_max 30.51
_cell_measurement_theta_min 2.64
_cell_volume 2017.51(12)
_computing_cell_refinement 'SMART (Bruker, 2004) '
_computing_data_collection 'SMART (Bruker, 2004) '
_computing_data_reduction 'SAINT (Bruker, 2004) '
_computing_molecular_graphics 'ORTEP3 (Farrugia, 1997)'
_computing_publication_material 'SHELXL97 (Sheldrick, 1997)'
_computing_structure_refinement 'SHELXL97 (Sheldrick, 1997)'
_computing_structure_solution 'SHELXS97 (Sheldrick, 1997)'
_diffrn_ambient_temperature 153(2)
_diffrn_measured_fraction_theta_full 1.000
_diffrn_measured_fraction_theta_max 1.000
_diffrn_measurement_device_type 'CCD area detector'
_diffrn_measurement_method 'phi and omega scans'
_diffrn_radiation_monochromator graphite
_diffrn_radiation_source 'sealed tube'
_diffrn_radiation_type MoK\a
_diffrn_radiation_wavelength 0.71073
_diffrn_reflns_av_R_equivalents 0.0307
_diffrn_reflns_av_sigmaI/netI 0.0443
_diffrn_reflns_limit_h_max 9
_diffrn_reflns_limit_h_min -11
_diffrn_reflns_limit_k_max 17
_diffrn_reflns_limit_k_min -17
_diffrn_reflns_limit_l_max 14
_diffrn_reflns_limit_l_min -22
_diffrn_reflns_number 11747
_diffrn_reflns_theta_full 28.00
_diffrn_reflns_theta_max 28.00
_diffrn_reflns_theta_min 1.91
_exptl_absorpt_coefficient_mu 0.517
_exptl_absorpt_correction_T_max 0.9219
_exptl_absorpt_correction_T_min 0.7821
_exptl_absorpt_correction_type multi-scan
_exptl_absorpt_process_details 'SADABS (Sheldrick 1996)'
_exptl_crystal_colour Colourless
_exptl_crystal_density_diffrn 1.336
_exptl_crystal_density_method 'not measured'
_exptl_crystal_description Prism
_exptl_crystal_F_000 856
_exptl_crystal_size_max 0.50
_exptl_crystal_size_mid 0.20
_exptl_crystal_size_min 0.16
_refine_diff_density_max 1.131
_refine_diff_density_min -0.507
_refine_diff_density_rms 0.114
_refine_ls_extinction_method none
_refine_ls_goodness_of_fit_ref 1.105
_refine_ls_hydrogen_treatment mixed
_refine_ls_matrix_type full
_refine_ls_number_parameters 226
_refine_ls_number_reflns 4593
_refine_ls_number_restraints 1
_refine_ls_restrained_S_all 1.109
_refine_ls_R_factor_all 0.0585
_refine_ls_R_factor_gt 0.0423
_refine_ls_shift/su_max 0.001
_refine_ls_shift/su_mean 0.000
_refine_ls_structure_factor_coef Fsqd
_refine_ls_weighting_details 'calc w=1/[\s^2^(Fo^2^)+(0.0681P)^2^+0.2858P] where P=(Fo^2^+2Fc^2^)/3'
_refine_ls_weighting_scheme calc
_refine_ls_wR_factor_gt 0.1083
_refine_ls_wR_factor_ref 0.1204
_reflns_number_gt 3863
_reflns_number_total 4593
_reflns_threshold_expression >2sigma(I)
_cod_data_source_file ja901053w_si_001.cif
_cod_data_source_block gf2975
_cod_database_code 4104378

loop_
_symmetry_equiv_pos_as_xyz
'x, y, z'
'-x+1/2, -y, z+1/2'
'-x, y+1/2, -z+1/2'
'x+1/2, -y+1/2, -z'

loop_
_atom_site_label
_atom_site_type_symbol
_atom_site_fract_x
_atom_site_fract_y
_atom_site_fract_z
_atom_site_U_iso_or_equiv
_atom_site_adp_type
_atom_site_occupancy
_atom_site_symmetry_multiplicity
_atom_site_calc_flag
_atom_site_refinement_flags
Si1 Si 0.47958(10) 0.12753(6) 0.92762(5) 0.01775(18) Uani 1 1 d D
H3 H 0.414(4) 0.2176(15) 0.9599(17) 0.021 Uiso 1 1 d D
Cl1 Cl 0.31987(9) 0.12983(6) 0.82612(4) 0.02455(18) Uani 1 1 d .
Cl2 Cl 0.58216(10) -0.00824(5) 0.88200(5) 0.02616(19) Uani 1 1 d .
Cl3 Cl 0.63554(10) 0.12487(6) 1.03009(4) 0.02656(18) Uani 1 1 d .
N1 N 0.3232(3) 0.04953(19) 0.98522(14) 0.0196(5) Uani 1 1 d .
N2 N 0.6363(3) 0.20489(17) 0.87025(14) 0.0181(5) Uani 1 1 d .
C1 C 0.3542(4) -0.0390(2) 1.01769(19) 0.0242(7) Uani 1 1 d .
H1 H 0.4574 -0.0640 1.0153 0.029 Uiso 1 1 calc R
C2 C 0.2416(4) -0.0943(2) 1.05423(19) 0.0229(7) Uani 1 1 d .
H2 H 0.2686 -0.1559 1.0767 0.027 Uiso 1 1 calc R
C3 C 0.0887(4) -0.0608(2) 1.05851(16) 0.0185(6) Uani 1 1 d .
C4 C 0.0595(4) 0.0332(2) 1.02732(17) 0.0204(6) Uani 1 1 d .
H4 H -0.0418 0.0610 1.0303 0.024 Uiso 1 1 calc R
C5 C 0.1782(4) 0.0850(2) 0.99234(17) 0.0209(6) Uani 1 1 d .
H5 H 0.1563 0.1488 0.9723 0.025 Uiso 1 1 calc R
C6 C -0.0438(4) -0.1221(2) 1.09357(17) 0.0218(6) Uani 1 1 d .
C7 C 0.0146(4) -0.2233(2) 1.1229(2) 0.0325(8) Uani 1 1 d .
H7A H 0.0904 -0.2131 1.1644 0.049 Uiso 1 1 calc R
H7B H 0.0640 -0.2593 1.0804 0.049 Uiso 1 1 calc R
H7C H -0.0736 -0.2617 1.1426 0.049 Uiso 1 1 calc R
C8 C -0.1675(5) -0.1389(3) 1.0312(2) 0.0358(8) Uani 1 1 d .
H8A H -0.2507 -0.1807 1.0519 0.054 Uiso 1 1 calc R
H8B H -0.1199 -0.1715 0.9867 0.054 Uiso 1 1 calc R
H8C H -0.2111 -0.0752 1.0153 0.054 Uiso 1 1 calc R
C9 C -0.1163(4) -0.0658(3) 1.1614(2) 0.0305(8) Uani 1 1 d .
H9A H -0.1605 -0.0034 1.1429 0.046 Uiso 1 1 calc R
H9B H -0.0360 -0.0520 1.2000 0.046 Uiso 1 1 calc R
H9C H -0.1987 -0.1060 1.1847 0.046 Uiso 1 1 calc R
C10 C 0.7872(4) 0.1805(2) 0.86704(18) 0.0223(7) Uani 1 1 d .
H10 H 0.8211 0.1229 0.8935 0.027 Uiso 1 1 calc R
C11 C 0.8961(4) 0.2357(2) 0.82671(18) 0.0222(6) Uani 1 1 d .
H11 H 1.0020 0.2156 0.8260 0.027 Uiso 1 1 calc R
C12 C 0.8511(4) 0.3202(2) 0.78730(17) 0.0199(6) Uani 1 1 d .
C13 C 0.6933(4) 0.3461(2) 0.79261(18) 0.0211(7) Uani 1 1 d .
H13 H 0.6566 0.4040 0.7675 0.025 Uiso 1 1 calc R
C14 C 0.5914(4) 0.2883(2) 0.83388(18) 0.0211(6) Uani 1 1 d .
H14 H 0.4854 0.3079 0.8369 0.025 Uiso 1 1 calc R
C15 C 0.9647(4) 0.3829(2) 0.74077(18) 0.0236(7) Uani 1 1 d .
C16 C 1.1275(4) 0.3378(3) 0.7387(2) 0.0383(9) Uani 1 1 d .
H16A H 1.1689 0.3337 0.7913 0.057 Uiso 1 1 calc R
H16B H 1.1959 0.3794 0.7073 0.057 Uiso 1 1 calc R
H16C H 1.1223 0.2714 0.7164 0.057 Uiso 1 1 calc R
C17 C 0.9737(5) 0.4864(2) 0.77628(19) 0.0309(8) Uani 1 1 d .
H17A H 0.8702 0.5168 0.7756 0.046 Uiso 1 1 calc R
H17B H 1.0461 0.5271 0.7464 0.046 Uiso 1 1 calc R
H17C H 1.0104 0.4815 0.8296 0.046 Uiso 1 1 calc R
C18 C 0.9036(5) 0.3899(3) 0.65747(18) 0.0328(8) Uani 1 1 d .
H18A H 0.8936 0.3233 0.6358 0.049 Uiso 1 1 calc R
H18B H 0.9766 0.4285 0.6262 0.049 Uiso 1 1 calc R
H18C H 0.8016 0.4223 0.6574 0.049 Uiso 1 1 calc R

loop_
_atom_site_aniso_label
_atom_site_aniso_U_11
_atom_site_aniso_U_22
_atom_site_aniso_U_33
_atom_site_aniso_U_23
_atom_site_aniso_U_13
_atom_site_aniso_U_12
Si1 0.0155(4) 0.0199(4) 0.0179(4) 0.0018(3) 0.0026(3) 0.0003(4)
Cl1 0.0209(4) 0.0307(4) 0.0220(3) 0.0049(3) -0.0029(3) -0.0036(4)
Cl2 0.0274(4) 0.0215(3) 0.0296(4) 0.0018(3) 0.0081(4) 0.0039(3)
Cl3 0.0215(4) 0.0364(4) 0.0218(4) 0.0054(3) -0.0010(3) -0.0023(4)
N1 0.0169(13) 0.0236(12) 0.0184(12) 0.0052(10) 0.0001(11) 0.0009(11)
N2 0.0184(13) 0.0184(11) 0.0174(12) -0.0010(9) 0.0010(11) 0.0014(10)
C1 0.0175(16) 0.0259(14) 0.0291(17) 0.0067(13) 0.0023(14) 0.0049(14)
C2 0.0218(17) 0.0235(14) 0.0235(15) 0.0054(12) 0.0035(13) -0.0005(14)
C3 0.0186(16) 0.0235(14) 0.0134(13) -0.0007(11) 0.0008(12) -0.0006(13)
C4 0.0158(15) 0.0271(14) 0.0182(14) -0.0002(12) 0.0017(13) 0.0020(13)
C5 0.0213(16) 0.0221(14) 0.0192(14) 0.0005(12) -0.0014(13) 0.0043(13)
C6 0.0179(16) 0.0267(14) 0.0207(14) 0.0052(13) 0.0015(12) -0.0040(14)
C7 0.029(2) 0.0295(16) 0.039(2) 0.0136(15) 0.0066(17) -0.0002(16)
C8 0.033(2) 0.044(2) 0.0303(18) 0.0055(16) -0.0061(16) -0.0126(18)
C9 0.0278(19) 0.0362(17) 0.0275(17) 0.0013(14) 0.0082(15) 0.0003(16)
C10 0.0200(17) 0.0265(15) 0.0205(15) 0.0070(12) 0.0011(13) 0.0030(14)
C11 0.0146(15) 0.0265(14) 0.0253(16) 0.0040(13) 0.0030(13) 0.0019(13)
C12 0.0221(17) 0.0201(13) 0.0175(14) 0.0006(11) -0.0003(13) -0.0006(13)
C13 0.0227(17) 0.0181(13) 0.0226(15) 0.0015(11) -0.0017(13) 0.0021(13)
C14 0.0179(16) 0.0225(13) 0.0229(15) -0.0012(12) -0.0010(14) 0.0029(13)
C15 0.0196(17) 0.0302(16) 0.0210(15) 0.0091(13) 0.0028(13) -0.0028(15)
C16 0.024(2) 0.044(2) 0.047(2) 0.0208(18) 0.0125(17) 0.0007(18)
C17 0.033(2) 0.0322(17) 0.0272(17) 0.0079(14) -0.0061(15) -0.0070(17)
C18 0.042(2) 0.0363(18) 0.0199(15) 0.0025(13) 0.0059(15) -0.0033(18)

loop_
_atom_type_symbol
_atom_type_description
_atom_type_scat_dispersion_real
_atom_type_scat_dispersion_imag
_atom_type_scat_source
C C 0.0033 0.0016 'International Tables Vol C Tables 4.2.6.8 and 6.1.1.4'
H H 0.0000 0.0000 'International Tables Vol C Tables 4.2.6.8 and 6.1.1.4'
N N 0.0061 0.0033 'International Tables Vol C Tables 4.2.6.8 and 6.1.1.4'
Si Si 0.0817 0.0704 'International Tables Vol C Tables 4.2.6.8 and 6.1.1.4'
Cl Cl 0.1484 0.1585 'International Tables Vol C Tables 4.2.6.8 and 6.1.1.4'

loop_
_geom_angle_atom_site_label_1
_geom_angle_atom_site_label_2
_geom_angle_atom_site_label_3
_geom_angle
N2 Si1 N1 179.74(13)
N2 Si1 Cl2 89.31(8)
N1 Si1 Cl2 90.49(9)
N2 Si1 Cl3 90.03(8)
N1 Si1 Cl3 89.82(8)
Cl2 Si1 Cl3 91.88(4)
N2 Si1 Cl1 90.81(8)
N1 Si1 Cl1 89.34(9)
Cl2 Si1 Cl1 88.51(4)
Cl3 Si1 Cl1 179.07(5)
N2 Si1 H3 90.9(13)
N1 Si1 H3 89.3(13)
Cl2 Si1 H3 178.4(13)
Cl3 Si1 H3 86.5(13)
Cl1 Si1 H3 93.1(13)
C5 N1 C1 117.5(3)
C5 N1 Si1 119.1(2)
C1 N1 Si1 123.3(2)
C10 N2 C14 117.6(3)
C10 N2 Si1 123.4(2)
C14 N2 Si1 119.0(2)
N1 C1 C2 122.4(3)
N1 C1 H1 118.8
C2 C1 H1 118.8
C1 C2 C3 120.7(3)
C1 C2 H2 119.6
C3 C2 H2 119.6
C2 C3 C4 116.3(3)
C2 C3 C6 123.0(3)
C4 C3 C6 120.7(3)
C5 C4 C3 119.8(3)
C5 C4 H4 120.1
C3 C4 H4 120.1
N1 C5 C4 123.1(3)
N1 C5 H5 118.4
C4 C5 H5 118.4
C8 C6 C3 108.4(2)
C8 C6 C9 109.4(3)
C3 C6 C9 109.7(3)
C8 C6 C7 109.1(3)
C3 C6 C7 111.7(3)
C9 C6 C7 108.6(3)
C6 C7 H7A 109.5
C6 C7 H7B 109.5
H7A C7 H7B 109.5
C6 C7 H7C 109.5
H7A C7 H7C 109.5
H7B C7 H7C 109.5
C6 C8 H8A 109.5
C6 C8 H8B 109.5
H8A C8 H8B 109.5
C6 C8 H8C 109.5
H8A C8 H8C 109.5
H8B C8 H8C 109.5
C6 C9 H9A 109.5
C6 C9 H9B 109.5
H9A C9 H9B 109.5
C6 C9 H9C 109.5
H9A C9 H9C 109.5
H9B C9 H9C 109.5
N2 C10 C11 122.8(3)
N2 C10 H10 118.6
C11 C10 H10 118.6
C10 C11 C12 120.3(3)
C10 C11 H11 119.8
C12 C11 H11 119.8
C11 C12 C13 116.3(3)
C11 C12 C15 122.7(3)
C13 C12 C15 121.0(3)
C14 C13 C12 120.5(3)
C14 C13 H13 119.7
C12 C13 H13 119.7
N2 C14 C13 122.5(3)
N2 C14 H14 118.8
C13 C14 H14 118.8
C12 C15 C16 112.2(3)
C12 C15 C17 109.1(3)
C16 C15 C17 109.1(3)
C12 C15 C18 108.2(3)
C16 C15 C18 108.4(3)
C17 C15 C18 109.7(3)
C15 C16 H16A 109.5
C15 C16 H16B 109.5
H16A C16 H16B 109.5
C15 C16 H16C 109.5
H16A C16 H16C 109.5
H16B C16 H16C 109.5
C15 C17 H17A 109.5
C15 C17 H17B 109.5
H17A C17 H17B 109.5
C15 C17 H17C 109.5
H17A C17 H17C 109.5
H17B C17 H17C 109.5
C15 C18 H18A 109.5
C15 C18 H18B 109.5
H18A C18 H18B 109.5
C15 C18 H18C 109.5
H18A C18 H18C 109.5
H18B C18 H18C 109.5

loop_
_geom_bond_atom_site_label_1
_geom_bond_atom_site_label_2
_geom_bond_distance
Si1 N2 1.975(3)
Si1 N1 1.979(3)
Si1 Cl2 2.1860(11)
Si1 Cl3 2.2267(12)
Si1 Cl1 2.2329(12)
Si1 H3 1.456(10)
N1 C5 1.341(4)
N1 C1 1.350(4)
N2 C10 1.340(4)
N2 C14 1.350(4)
C1 C2 1.378(5)
C1 H1 0.9500
C2 C3 1.392(5)
C2 H2 0.9500
C3 C4 1.405(4)
C3 C6 1.535(4)
C4 C5 1.378(5)
C4 H4 0.9500
C5 H5 0.9500
C6 C8 1.533(5)
C6 C9 1.534(5)
C6 C7 1.544(4)
C7 H7A 0.9800
C7 H7B 0.9800
C7 H7C 0.9800
C8 H8A 0.9800
C8 H8B 0.9800
C8 H8C 0.9800
C9 H9A 0.9800
C9 H9B 0.9800
C9 H9C 0.9800
C10 C11 1.387(4)
C10 H10 0.9500
C11 C12 1.388(4)
C11 H11 0.9500
C12 C13 1.403(5)
C12 C15 1.524(4)
C13 C14 1.375(4)
C13 H13 0.9500
C14 H14 0.9500
C15 C16 1.527(5)
C15 C17 1.533(5)
C15 C18 1.541(4)
C16 H16A 0.9800
C16 H16B 0.9800
C16 H16C 0.9800
C17 H17A 0.9800
C17 H17B 0.9800
C17 H17C 0.9800
C18 H18A 0.9800
C18 H18B 0.9800
C18 H18C 0.9800

loop_
_geom_torsion_atom_site_label_1
_geom_torsion_atom_site_label_2
_geom_torsion_atom_site_label_3
_geom_torsion_atom_site_label_4
_geom_torsion
Cl2 Si1 N1 C5 -143.8(2)
Cl3 Si1 N1 C5 124.4(2)
Cl1 Si1 N1 C5 -55.2(2)
Cl2 Si1 N1 C1 35.7(2)
Cl3 Si1 N1 C1 -56.2(2)
Cl1 Si1 N1 C1 124.2(2)
Cl2 Si1 N2 C10 -43.5(2)
Cl3 Si1 N2 C10 48.4(2)
Cl1 Si1 N2 C10 -132.0(2)
Cl2 Si1 N2 C14 138.5(2)
Cl3 Si1 N2 C14 -129.7(2)
Cl1 Si1 N2 C14 50.0(2)
C5 N1 C1 C2 2.7(5)
Si1 N1 C1 C2 -176.7(3)
N1 C1 C2 C3 0.6(5)
C1 C2 C3 C4 -3.1(5)
C1 C2 C3 C6 175.8(3)
C2 C3 C4 C5 2.4(4)
C6 C3 C4 C5 -176.5(3)
C1 N1 C5 C4 -3.5(5)
Si1 N1 C5 C4 176.0(2)
C3 C4 C5 N1 0.9(5)
C2 C3 C6 C8 -119.9(3)
C4 C3 C6 C8 58.9(4)
C2 C3 C6 C9 120.6(3)
C4 C3 C6 C9 -60.5(4)
C2 C3 C6 C7 0.2(4)
C4 C3 C6 C7 179.0(3)
C14 N2 C10 C11 -1.7(4)
Si1 N2 C10 C11 -179.8(2)
N2 C10 C11 C12 0.0(5)
C10 C11 C12 C13 1.4(4)
C10 C11 C12 C15 -178.8(3)
C11 C12 C13 C14 -1.1(5)
C15 C12 C13 C14 179.1(3)
C10 N2 C14 C13 2.0(4)
Si1 N2 C14 C13 -179.8(2)
C12 C13 C14 N2 -0.6(5)
C11 C12 C15 C16 3.8(4)
C13 C12 C15 C16 -176.5(3)
C11 C12 C15 C17 -117.3(3)
C13 C12 C15 C17 62.5(4)
C11 C12 C15 C18 123.3(3)
C13 C12 C15 C18 -56.9(4)
